data_1508682
loop_
_publ_author_name
'Choi, Young Lok'
'Lim, Hye Sun'
'Lim, Hwan Jung'
'Heo, Jung-Nyoung'

_publ_section_title
;
 One-pot transition-metal-free synthesis of dibenzo[b,f]oxepins from
 2-halobenzaldehydes.
;
_journal_issue 19
_journal_name_full 'Organic letters'
_journal_page_first 5102
_journal_page_last 5105
_journal_paper_doi 10.1021/ol302371s
_journal_volume 14
_journal_year 2012
_chemical_formula_sum 'C15 H8 Br N O'
_chemical_formula_weight 298.13
_chemical_name_systematic
; 
 ? 
;
_space_group_IT_number 14
_symmetry_cell_setting monoclinic
_symmetry_space_group_name_Hall '-P 2yn'
_symmetry_space_group_name_H-M 'P 1 21/n 1'
_atom_sites_solution_hydrogens geom
_atom_sites_solution_primary direct
_atom_sites_solution_secondary difmap
_audit_creation_method SHELXL-97
_cell_angle_alpha 90.00
_cell_angle_beta 91.877(4)
_cell_angle_gamma 90.00
_cell_formula_units_Z 4
_cell_length_a 11.0306(6)
_cell_length_b 3.9060(2)
_cell_length_c 26.505(2)
_cell_measurement_reflns_used 4806
_cell_measurement_temperature 100(1)
_cell_measurement_theta_max 27.81
_cell_measurement_theta_min 2.91
_cell_volume 1141.37(12)
_computing_cell_refinement 'Bruker SAINT'
_computing_data_collection 'Bruker APEX2'
_computing_data_reduction 'Bruker SAINT'
_computing_molecular_graphics 'Bruker SHELXTL'
_computing_publication_material 'Bruker SHELXTL'
_computing_structure_refinement 'SHELXL-97 (Sheldrick, 2008)'
_computing_structure_solution 'SHELXS-97 (Sheldrick, 2008)'
_diffrn_ambient_temperature 100(1)
_diffrn_measured_fraction_theta_full 0.993
_diffrn_measured_fraction_theta_max 0.993
_diffrn_measurement_device_type 'Bruker APEX-II CCD'
_diffrn_measurement_method '\f and \w scans'
_diffrn_radiation_monochromator graphite
_diffrn_radiation_source 'fine-focus sealed tube'
_diffrn_radiation_type MoK\a
_diffrn_radiation_wavelength 0.71073
_diffrn_reflns_av_R_equivalents 0.0721
_diffrn_reflns_av_sigmaI/netI 0.0471
_diffrn_reflns_limit_h_max 14
_diffrn_reflns_limit_h_min -14
_diffrn_reflns_limit_k_max 5
_diffrn_reflns_limit_k_min -5
_diffrn_reflns_limit_l_max 35
_diffrn_reflns_limit_l_min -34
_diffrn_reflns_number 18875
_diffrn_reflns_theta_full 28.36
_diffrn_reflns_theta_max 28.36
_diffrn_reflns_theta_min 1.98
_exptl_absorpt_coefficient_mu 3.585
_exptl_absorpt_correction_T_max 0.9318
_exptl_absorpt_correction_T_min 0.5341
_exptl_absorpt_correction_type multi-scan
_exptl_absorpt_process_details 'Bruker SADABS'
_exptl_crystal_colour silver
_exptl_crystal_density_diffrn 1.735
_exptl_crystal_density_meas ?
_exptl_crystal_density_method 'not measured'
_exptl_crystal_description Needle
_exptl_crystal_F_000 592
_exptl_crystal_size_max 0.20
_exptl_crystal_size_mid 0.03
_exptl_crystal_size_min 0.02
_refine_diff_density_max 1.092
_refine_diff_density_min -1.054
_refine_diff_density_rms 0.126
_refine_ls_extinction_method none
_refine_ls_goodness_of_fit_ref 1.055
_refine_ls_hydrogen_treatment refxyz
_refine_ls_matrix_type full
_refine_ls_number_parameters 163
_refine_ls_number_reflns 2837
_refine_ls_number_restraints 0
_refine_ls_restrained_S_all 1.055
_refine_ls_R_factor_all 0.0472
_refine_ls_R_factor_gt 0.0379
_refine_ls_shift/su_max 0.001
_refine_ls_shift/su_mean 0.000
_refine_ls_structure_factor_coef Fsqd
_refine_ls_weighting_details 'calc w=1/[\s^2^(Fo^2^)+(0.0420P)^2^+0.6839P] where P=(Fo^2^+2Fc^2^)/3'
_refine_ls_weighting_scheme calc
_refine_ls_wR_factor_gt 0.0835
_refine_ls_wR_factor_ref 0.0876
_reflns_number_gt 2416
_reflns_number_total 2837
_reflns_threshold_expression >2sigma(I)
_cod_data_source_file ol302371s_si_002.cif
_cod_data_source_block 20120705lt_0m
_cod_depositor_comments
;
The following automatic conversions were performed:

'_symmetry_cell_setting' value 'Monoclinic' changed to 'monoclinic'
according to /home/saulius/struct/CIF-dictionaries/cif_core.dic
dictionary named 'cif_core.dic' version 2.4.2 from 2011-04-26.

Automatic conversion script
Id: cif_fix_values 1891 2012-01-12 08:04:46Z andrius 

The following automatic conversions were performed:

'_exptl_crystal_density_meas' value 'none' was changed to '?' - the
value is perceived as not measured.

Automatic conversion script
Id: cif_fix_values 3008 2015-01-20 13:52:24Z robertas 
;
_cod_original_cell_volume 1141.4(1)
_cod_original_sg_symbol_H-M P2(1)/n
_cod_database_code 1508682

loop_
_symmetry_equiv_pos_as_xyz
'x, y, z'
'-x+1/2, y+1/2, -z+1/2'
'-x, -y, -z'
'x-1/2, -y-1/2, z-1/2'

loop_
_atom_site_label
_atom_site_type_symbol
_atom_site_fract_x
_atom_site_fract_y
_atom_site_fract_z
_atom_site_U_iso_or_equiv
_atom_site_adp_type
_atom_site_occupancy
_atom_site_symmetry_multiplicity
_atom_site_calc_flag
_atom_site_refinement_flags
Br1 Br 0.41013(2) 0.91407(7) 0.061613(10) 0.01740(10) Uani 1 1 d .
O5 O 0.84275(16) 0.3950(4) 0.18386(7) 0.0147(4) Uani 1 1 d .
N1 N 1.1323(2) 0.1617(6) 0.02868(9) 0.0207(5) Uani 1 1 d .
C1 C 0.6463(2) 0.6197(6) 0.07369(10) 0.0147(5) Uani 1 1 d .
H1A H 0.6423 0.5959 0.0380 0.018 Uiso 1 1 calc R
C2 C 0.5506(2) 0.7638(7) 0.09825(10) 0.0147(5) Uani 1 1 d .
C3 C 0.5547(2) 0.8052(7) 0.15059(10) 0.0177(6) Uani 1 1 d .
H3A H 0.4890 0.9099 0.1670 0.021 Uiso 1 1 calc R
C4 C 0.6554(2) 0.6923(7) 0.17843(10) 0.0151(5) Uani 1 1 d .
H4A H 0.6591 0.7179 0.2141 0.018 Uiso 1 1 calc R
C4A C 0.7507(2) 0.5417(6) 0.15385(10) 0.0141(5) Uani 1 1 d .
C5A C 0.9549(2) 0.5540(6) 0.18079(10) 0.0132(5) Uani 1 1 d .
C6 C 1.0026(2) 0.7091(7) 0.22385(10) 0.0171(5) Uani 1 1 d .
H6A H 0.9557 0.7223 0.2532 0.020 Uiso 1 1 calc R
C7 C 1.1186(3) 0.8455(7) 0.22446(10) 0.0182(6) Uani 1 1 d .
H7A H 1.1515 0.9529 0.2540 0.022 Uiso 1 1 calc R
C8 C 1.1864(3) 0.8231(7) 0.18129(10) 0.0176(6) Uani 1 1 d .
H8A H 1.2660 0.9154 0.1814 0.021 Uiso 1 1 calc R
C9 C 1.1390(2) 0.6680(7) 0.13812(10) 0.0153(5) Uani 1 1 d .
H9A H 1.1870 0.6524 0.1091 0.018 Uiso 1 1 calc R
C9A C 1.0211(2) 0.5335(6) 0.13654(10) 0.0141(5) Uani 1 1 d .
C10 C 0.9697(2) 0.3775(6) 0.08972(9) 0.0139(5) Uani 1 1 d .
C11 C 0.8520(2) 0.3671(6) 0.07437(10) 0.0147(5) Uani 1 1 d .
H11A H 0.8337 0.2580 0.0430 0.018 Uiso 1 1 calc R
C11A C 0.7500(2) 0.5078(6) 0.10141(10) 0.0128(5) Uani 1 1 d .
C12 C 1.0587(2) 0.2541(7) 0.05505(9) 0.0152(5) Uani 1 1 d .

loop_
_atom_site_aniso_label
_atom_site_aniso_U_11
_atom_site_aniso_U_22
_atom_site_aniso_U_33
_atom_site_aniso_U_23
_atom_site_aniso_U_13
_atom_site_aniso_U_12
Br1 0.01367(16) 0.02078(15) 0.01773(16) 0.00228(10) 0.00013(10) 0.00152(10)
O5 0.0129(9) 0.0194(9) 0.0116(9) 0.0039(7) -0.0003(7) -0.0022(7)
N1 0.0213(13) 0.0272(13) 0.0137(11) -0.0008(9) 0.0005(10) 0.0034(10)
C1 0.0160(13) 0.0158(12) 0.0124(12) -0.0005(9) 0.0013(10) -0.0022(10)
C2 0.0126(13) 0.0153(12) 0.0161(13) 0.0013(10) -0.0012(10) -0.0007(10)
C3 0.0164(14) 0.0195(13) 0.0175(13) -0.0023(10) 0.0050(11) -0.0020(11)
C4 0.0161(14) 0.0178(12) 0.0116(12) 0.0004(10) 0.0009(10) -0.0020(10)
C4A 0.0151(14) 0.0148(12) 0.0125(13) 0.0026(9) 0.0004(10) -0.0036(10)
C5A 0.0122(13) 0.0135(12) 0.0140(13) 0.0025(9) 0.0005(10) 0.0026(10)
C6 0.0205(15) 0.0177(12) 0.0130(13) 0.0026(10) 0.0004(10) 0.0026(11)
C7 0.0224(15) 0.0163(13) 0.0155(13) 0.0000(10) -0.0054(11) -0.0006(11)
C8 0.0135(13) 0.0189(13) 0.0201(14) 0.0023(10) -0.0030(11) 0.0005(10)
C9 0.0139(13) 0.0184(12) 0.0137(13) 0.0025(10) 0.0005(10) 0.0011(10)
C9A 0.0177(14) 0.0136(11) 0.0110(12) 0.0028(9) -0.0008(10) 0.0029(10)
C10 0.0188(14) 0.0134(12) 0.0096(12) 0.0018(9) 0.0027(10) 0.0023(10)
C11 0.0193(14) 0.0159(12) 0.0090(12) -0.0002(9) 0.0032(10) 0.0004(10)
C11A 0.0138(13) 0.0127(11) 0.0118(12) -0.0018(9) 0.0018(10) -0.0006(9)
C12 0.0157(13) 0.0189(13) 0.0109(12) 0.0012(10) -0.0024(10) 0.0024(11)

loop_
_atom_type_symbol
_atom_type_description
_atom_type_scat_dispersion_real
_atom_type_scat_dispersion_imag
_atom_type_scat_source
C C 0.0033 0.0016 'International Tables Vol C Tables 4.2.6.8 and 6.1.1.4'
H H 0.0000 0.0000 'International Tables Vol C Tables 4.2.6.8 and 6.1.1.4'
N N 0.0061 0.0033 'International Tables Vol C Tables 4.2.6.8 and 6.1.1.4'
O O 0.0106 0.0060 'International Tables Vol C Tables 4.2.6.8 and 6.1.1.4'
Br Br -0.2901 2.4595 'International Tables Vol C Tables 4.2.6.8 and 6.1.1.4'

loop_
_geom_angle_atom_site_label_1
_geom_angle_atom_site_label_2
_geom_angle_atom_site_label_3
_geom_angle
C5A O5 C4A 114.61(19)
C2 C1 C11A 120.1(2)
C2 C1 H1A 119.9
C11A C1 H1A 119.9
C1 C2 C3 121.1(2)
C1 C2 Br1 120.7(2)
C3 C2 Br1 118.2(2)
C4 C3 C2 119.5(2)
C4 C3 H3A 120.3
C2 C3 H3A 120.3
C3 C4 C4A 119.5(2)
C3 C4 H4A 120.3
C4A C4 H4A 120.3
C4 C4A O5 117.1(2)
C4 C4A C11A 121.9(2)
O5 C4A C11A 120.7(2)
C6 C5A O5 117.6(2)
C6 C5A C9A 121.4(2)
O5 C5A C9A 120.8(2)
C5A C6 C7 120.3(2)
C5A C6 H6A 119.8
C7 C6 H6A 119.8
C6 C7 C8 119.2(2)
C6 C7 H7A 120.4
C8 C7 H7A 120.4
C9 C8 C7 120.7(3)
C9 C8 H8A 119.7
C7 C8 H8A 119.7
C8 C9 C9A 121.0(2)
C8 C9 H9A 119.5
C9A C9 H9A 119.5
C9 C9A C5A 117.5(2)
C9 C9A C10 120.6(2)
C5A C9A C10 121.9(2)
C11 C10 C12 117.7(2)
C11 C10 C9A 127.2(2)
C12 C10 C9A 114.8(2)
C10 C11 C11A 126.2(2)
C10 C11 H11A 116.9
C11A C11 H11A 116.9
C4A C11A C1 117.9(2)
C4A C11A C11 123.0(2)
C1 C11A C11 119.1(2)
N1 C12 C10 177.6(3)

loop_
_geom_bond_atom_site_label_1
_geom_bond_atom_site_label_2
_geom_bond_distance
Br1 C2 1.895(3)
O5 C5A 1.389(3)
O5 C4A 1.393(3)
N1 C12 1.147(3)
C1 C2 1.378(4)
C1 C11A 1.409(4)
C1 H1A 0.9500
C2 C3 1.396(4)
C3 C4 1.385(4)
C3 H3A 0.9500
C4 C4A 1.385(4)
C4 H4A 0.9500
C4A C11A 1.396(4)
C5A C6 1.381(4)
C5A C9A 1.404(4)
C6 C7 1.386(4)
C6 H6A 0.9500
C7 C8 1.390(4)
C7 H7A 0.9500
C8 C9 1.382(4)
C8 H8A 0.9500
C9 C9A 1.401(4)
C9 H9A 0.9500
C9A C10 1.479(4)
C10 C11 1.348(4)
C10 C12 1.449(4)
C11 C11A 1.461(4)
C11 H11A 0.9500

loop_
_geom_torsion_atom_site_label_1
_geom_torsion_atom_site_label_2
_geom_torsion_atom_site_label_3
_geom_torsion_atom_site_label_4
_geom_torsion
C11A C1 C2 C3 0.7(4)
C11A C1 C2 Br1 -179.73(18)
C1 C2 C3 C4 -1.5(4)
Br1 C2 C3 C4 178.9(2)
C2 C3 C4 C4A 0.3(4)
C3 C4 C4A O5 -172.3(2)
C3 C4 C4A C11A 1.7(4)
C5A O5 C4A C4 -114.7(2)
C5A O5 C4A C11A 71.2(3)
C4A O5 C5A C6 115.7(3)
C4A O5 C5A C9A -69.2(3)
O5 C5A C6 C7 174.3(2)
C9A C5A C6 C7 -0.8(4)
C5A C6 C7 C8 -0.2(4)
C6 C7 C8 C9 0.2(4)
C7 C8 C9 C9A 0.8(4)
C8 C9 C9A C5A -1.8(4)
C8 C9 C9A C10 178.1(2)
C6 C5A C9A C9 1.7(4)
O5 C5A C9A C9 -173.2(2)
C6 C5A C9A C10 -178.1(2)
O5 C5A C9A C10 7.0(4)
C9 C9A C10 C11 -150.3(3)
C5A C9A C10 C11 29.6(4)
C9 C9A C10 C12 23.3(3)
C5A C9A C10 C12 -156.9(2)
C12 C10 C11 C11A -173.8(2)
C9A C10 C11 C11A -0.5(4)
C4 C4A C11A C1 -2.5(4)
O5 C4A C11A C1 171.3(2)
C4 C4A C11A C11 176.6(2)
O5 C4A C11A C11 -9.6(4)
C2 C1 C11A C4A 1.3(4)
C2 C1 C11A C11 -177.8(2)
C10 C11 C11A C4A -27.8(4)
C10 C11 C11A C1 151.3(3)
C11 C10 C12 N1 167(7)
C9A C10 C12 N1 -7(7)

loop_
_cod_related_entry_id
_cod_related_entry_code
_cod_related_entry_database
1 30652039 ChemSpider
